data_7029432
loop_
_publ_author_name
'Gryca, I.'
'Machura, B.'
'Ma\/lecki, J G'
'Shul'pina, Lidia S.'
'Pombeiro, Armando J. L.'
'Shul'pin, Georgiy B.'

_publ_section_title
;
 New p-tolylimido rhenium(v) complexes with carboxylate-based ligands:
 synthesis, structures and their catalytic potential in oxidations with
 peroxides.
;
_journal_issue 15
_journal_name_full 'Dalton transactions (Cambridge, England : 2003)'
_journal_page_first 5759
_journal_page_last 5776
_journal_paper_doi 10.1039/c3dt53511h
_journal_volume 43
_journal_year 2014
_chemical_formula_moiety 'C30 H25 Cl2 N3 O2 P Re'
_chemical_formula_sum 'C30 H25 Cl2 N3 O2 P Re'
_chemical_formula_weight 747.60
_chemical_name_systematic
; 
 ? 
;
_space_group_IT_number 2
_symmetry_cell_setting triclinic
_symmetry_space_group_name_Hall '-P 1'
_symmetry_space_group_name_H-M 'P -1'
_atom_sites_solution_hydrogens geom
_atom_sites_solution_primary direct
_atom_sites_solution_secondary difmap
_audit_creation_method SHELXL-97
_cell_angle_alpha 97.987(5)
_cell_angle_beta 90.759(5)
_cell_angle_gamma 105.589(5)
_cell_formula_units_Z 4
_cell_length_a 9.7169(5)
_cell_length_b 14.4692(9)
_cell_length_c 22.3218(12)
_cell_measurement_reflns_used 8700
_cell_measurement_temperature 293.0(2)
_cell_measurement_theta_max 29.3294
_cell_measurement_theta_min 3.3717
_cell_volume 2989.4(3)
_computing_cell_refinement 'CrysAlis RED v. 1.163 (UNIL IC & KUMA 2000)'
_computing_data_collection 'CrysAlis CCD v. 1.163 (UNIL IC & KUMA 2000)'
_computing_data_reduction 'CrysAlis RED v. 1.163 (UNIL IC & KUMA 2000)'
_computing_molecular_graphics
;XP in SHELXTL/PC (Sheldrick, 1990b)
 ORTEP-3 W v. 1.062 (Farrugia 1997)
;
_computing_publication_material
;SHELXL-97 (Sheldrick, 1997) and
 PLATON (Spek, 1990)
;
_computing_structure_refinement 'SHELXL-97 (Sheldrick, 1997)'
_computing_structure_solution 'SHELXS-97 (Sheldrick, 1990)'
_diffrn_ambient_temperature 293.0(2)
_diffrn_measured_fraction_theta_full 0.997
_diffrn_measured_fraction_theta_max 0.997
_diffrn_measurement_device_type 'Xcalibur, Atlas, Gemini ultra'
_diffrn_radiation_monochromator graphite
_diffrn_radiation_source 'fine-focus sealed tube'
_diffrn_radiation_type MoK\a
_diffrn_radiation_wavelength 0.71073
_diffrn_reflns_av_R_equivalents 0.0712
_diffrn_reflns_av_unetI/netI 0.0987
_diffrn_reflns_limit_h_max 11
_diffrn_reflns_limit_h_min -11
_diffrn_reflns_limit_k_max 17
_diffrn_reflns_limit_k_min -17
_diffrn_reflns_limit_l_max 26
_diffrn_reflns_limit_l_min -26
_diffrn_reflns_number 28030
_diffrn_reflns_theta_full 25.05
_diffrn_reflns_theta_max 25.05
_diffrn_reflns_theta_min 3.38
_exptl_absorpt_coefficient_mu 4.329
_exptl_absorpt_correction_T_max 1.00000
_exptl_absorpt_correction_T_min 0.50725
_exptl_absorpt_correction_type empirical
_exptl_absorpt_process_details 'CrysAlis RED, (2005)'
_exptl_crystal_colour brown
_exptl_crystal_density_diffrn 1.661
_exptl_crystal_density_method 'not measured'
_exptl_crystal_description prism
_exptl_crystal_F_000 1464
_exptl_crystal_size_max 0.091
_exptl_crystal_size_mid 0.077
_exptl_crystal_size_min 0.016
_refine_diff_density_max 2.038
_refine_diff_density_min -1.144
_refine_diff_density_rms 0.159
_refine_ls_extinction_method none
_refine_ls_goodness_of_fit_ref 0.988
_refine_ls_hydrogen_treatment constr
_refine_ls_matrix_type full
_refine_ls_number_parameters 705
_refine_ls_number_reflns 10568
_refine_ls_number_restraints 0
_refine_ls_restrained_S_all 0.988
_refine_ls_R_factor_all 0.0785
_refine_ls_R_factor_gt 0.0492
_refine_ls_shift/su_max 0.001
_refine_ls_shift/su_mean 0.000
_refine_ls_structure_factor_coef Fsqd
_refine_ls_weighting_details 'calc w=1/[\s^2^(Fo^2^)+(0.0436P)^2^+0.0000P] where P=(Fo^2^+2Fc^2^)/3'
_refine_ls_weighting_scheme calc
_refine_ls_wR_factor_gt 0.1057
_refine_ls_wR_factor_ref 0.1166
_reflns_number_gt 7544
_reflns_number_total 10568
_reflns_threshold_expression >2sigma(I)
_cod_data_source_file c3dt53511h.txt
_cod_data_source_block ren267
_cod_original_sg_symbol_H-M P-1
_cod_database_code 7029432

loop_
_symmetry_equiv_pos_as_xyz
'x, y, z'
'-x, -y, -z'

loop_
_atom_site_label
_atom_site_type_symbol
_atom_site_fract_x
_atom_site_fract_y
_atom_site_fract_z
_atom_site_U_iso_or_equiv
_atom_site_adp_type
_atom_site_occupancy
_atom_site_symmetry_multiplicity
_atom_site_calc_flag
_atom_site_refinement_flags
Re1 Re 0.45574(3) 0.31812(2) 0.168947(15) 0.03251(11) Uani 1 1 d .
Re2 Re -0.09098(3) 0.84519(2) 0.327419(15) 0.03281(11) Uani 1 1 d .
N2 N 0.3990(7) 0.4048(4) 0.2445(3) 0.0322(16) Uani 1 1 d .
N1 N 0.5856(7) 0.3999(4) 0.1372(3) 0.0345(17) Uani 1 1 d .
N3 N 0.3201(9) 0.4952(5) 0.3523(3) 0.049(2) Uani 1 1 d .
N4 N -0.2123(8) 0.9288(5) 0.2901(3) 0.0418(19) Uani 1 1 d .
N5 N 0.0620(7) 0.9375(5) 0.3439(3) 0.0393(18) Uani 1 1 d .
N6 N -0.3995(10) 1.0235(7) 0.2474(4) 0.064(2) Uani 1 1 d .
O1 O 0.2858(6) 0.2246(4) 0.2031(3) 0.0449(15) Uani 1 1 d .
O2 O 0.1191(7) 0.2056(4) 0.2711(3) 0.0583(18) Uani 1 1 d .
O3 O -0.2924(6) 0.7507(4) 0.3086(3) 0.0421(14) Uani 1 1 d .
O4 O -0.5055(7) 0.7257(5) 0.2608(4) 0.077(2) Uani 1 1 d .
Cl1 Cl 0.6029(3) 0.27776(17) 0.24147(10) 0.0504(6) Uani 1 1 d .
Cl2 Cl 0.2673(3) 0.35346(19) 0.11329(11) 0.0559(6) Uani 1 1 d .
Cl3 Cl -0.1866(2) 0.88288(16) 0.42354(11) 0.0506(6) Uani 1 1 d .
Cl4 Cl -0.0582(3) 0.78826(17) 0.22511(11) 0.0573(7) Uani 1 1 d .
P1 P 0.4802(2) 0.18338(15) 0.09453(10) 0.0347(5) Uani 1 1 d .
P2 P 0.0030(2) 0.72387(15) 0.36776(10) 0.0331(5) Uani 1 1 d .
C1 C 0.3349(9) 0.0743(6) 0.0967(4) 0.038(2) Uani 1 1 d .
C2 C 0.2432(10) 0.0280(6) 0.0481(4) 0.046(2) Uani 1 1 d .
H2 H 0.2582 0.0528 0.0117 0.056 Uiso 1 1 calc R
C3 C 0.1306(10) -0.0525(6) 0.0495(5) 0.054(3) Uani 1 1 d .
H3 H 0.0704 -0.0824 0.0156 0.064 Uiso 1 1 calc R
C4 C 0.1120(10) -0.0869(7) 0.1053(5) 0.056(3) Uani 1 1 d .
H4 H 0.0358 -0.1404 0.1088 0.067 Uiso 1 1 calc R
C5 C 0.2028(10) -0.0439(7) 0.1549(5) 0.054(3) Uani 1 1 d .
H5 H 0.1884 -0.0690 0.1912 0.065 Uiso 1 1 calc R
C6 C 0.3166(9) 0.0371(6) 0.1509(4) 0.044(2) Uani 1 1 d .
H6 H 0.3795 0.0659 0.1842 0.053 Uiso 1 1 calc R
C7 C 0.4810(9) 0.2063(6) 0.0158(4) 0.042(2) Uani 1 1 d .
C8 C 0.5967(10) 0.2017(6) -0.0184(4) 0.052(3) Uani 1 1 d .
H8 H 0.6739 0.1849 -0.0024 0.062 Uiso 1 1 calc R
C9 C 0.5959(12) 0.2229(7) -0.0780(5) 0.066(3) Uani 1 1 d .
H9 H 0.6728 0.2182 -0.1014 0.079 Uiso 1 1 calc R
C10 C 0.4868(14) 0.2500(8) -0.1024(5) 0.072(3) Uani 1 1 d .
H10 H 0.4895 0.2654 -0.1416 0.087 Uiso 1 1 calc R
C11 C 0.3716(12) 0.2540(7) -0.0675(5) 0.063(3) Uani 1 1 d .
H11 H 0.2946 0.2710 -0.0835 0.076 Uiso 1 1 calc R
C12 C 0.3699(10) 0.2326(6) -0.0085(4) 0.047(2) Uani 1 1 d .
H12 H 0.2922 0.2363 0.0147 0.056 Uiso 1 1 calc R
C13 C 0.6463(9) 0.1501(6) 0.1068(4) 0.041(2) Uani 1 1 d .
C14 C 0.7718(9) 0.2227(7) 0.1181(5) 0.053(3) Uani 1 1 d .
H14 H 0.7715 0.2871 0.1189 0.064 Uiso 1 1 calc R
C15 C 0.8999(10) 0.1996(7) 0.1285(5) 0.061(3) Uani 1 1 d .
H15 H 0.9843 0.2490 0.1378 0.074 Uiso 1 1 calc R
C16 C 0.9021(11) 0.1051(8) 0.1250(5) 0.060(3) Uani 1 1 d .
H16 H 0.9878 0.0897 0.1309 0.072 Uiso 1 1 calc R
C17 C 0.7790(12) 0.0346(7) 0.1130(5) 0.057(3) Uani 1 1 d .
H17 H 0.7810 -0.0296 0.1115 0.069 Uiso 1 1 calc R
C18 C 0.6477(10) 0.0540(6) 0.1028(4) 0.046(2) Uani 1 1 d .
H18 H 0.5641 0.0039 0.0935 0.055 Uiso 1 1 calc R
C19 C 0.2227(9) 0.2537(6) 0.2501(4) 0.036(2) Uani 1 1 d .
C20 C 0.2931(9) 0.3564(6) 0.2761(4) 0.035(2) Uani 1 1 d .
C21 C 0.2583(10) 0.4028(7) 0.3289(4) 0.048(2) Uani 1 1 d .
H21 H 0.1861 0.3673 0.3502 0.058 Uiso 1 1 calc R
C22 C 0.4179(10) 0.5400(6) 0.3181(4) 0.048(2) Uani 1 1 d .
H22 H 0.4602 0.6059 0.3302 0.058 Uiso 1 1 calc R
C23 C 0.4615(9) 0.4976(6) 0.2670(4) 0.042(2) Uani 1 1 d .
H23 H 0.5361 0.5335 0.2470 0.051 Uiso 1 1 calc R
C24 C 0.6788(9) 0.4636(5) 0.1063(4) 0.035(2) Uani 1 1 d .
C25 C 0.8015(10) 0.5274(6) 0.1364(4) 0.050(2) Uani 1 1 d .
H25 H 0.8178 0.5300 0.1778 0.060 Uiso 1 1 calc R
C26 C 0.8999(10) 0.5874(7) 0.1036(4) 0.050(2) Uani 1 1 d .
H26 H 0.9816 0.6306 0.1235 0.060 Uiso 1 1 calc R
C27 C 0.8772(9) 0.5831(6) 0.0418(4) 0.044(2) Uani 1 1 d .
C28 C 0.7504(10) 0.5194(6) 0.0129(4) 0.051(3) Uani 1 1 d .
H28 H 0.7321 0.5165 -0.0284 0.061 Uiso 1 1 calc R
C29 C 0.6545(9) 0.4620(6) 0.0456(4) 0.040(2) Uani 1 1 d .
H29 H 0.5706 0.4208 0.0262 0.048 Uiso 1 1 calc R
C30 C 0.9878(10) 0.6447(7) 0.0049(5) 0.067(3) Uani 1 1 d .
H30A H 1.0062 0.6044 -0.0303 0.100 Uiso 1 1 calc R
H30B H 1.0750 0.6732 0.0293 0.100 Uiso 1 1 calc R
H30C H 0.9517 0.6951 -0.0074 0.100 Uiso 1 1 calc R
C31 C 0.1706(8) 0.7813(6) 0.4113(4) 0.036(2) Uani 1 1 d .
C32 C 0.1809(9) 0.8587(6) 0.4571(4) 0.044(2) Uani 1 1 d .
H32 H 0.1023 0.8833 0.4633 0.053 Uiso 1 1 calc R
C33 C 0.3004(11) 0.8994(7) 0.4926(5) 0.058(3) Uani 1 1 d .
H33 H 0.3014 0.9494 0.5239 0.069 Uiso 1 1 calc R
C34 C 0.4223(11) 0.8679(8) 0.4835(6) 0.070(3) Uani 1 1 d .
H34 H 0.5060 0.8982 0.5072 0.084 Uiso 1 1 calc R
C35 C 0.4175(10) 0.7916(8) 0.4390(6) 0.075(3) Uani 1 1 d .
H35 H 0.4973 0.7681 0.4334 0.090 Uiso 1 1 calc R
C36 C 0.2922(9) 0.7486(7) 0.4016(5) 0.056(3) Uani 1 1 d .
H36 H 0.2906 0.6983 0.3705 0.068 Uiso 1 1 calc R
C37 C 0.0336(9) 0.6288(6) 0.3105(4) 0.040(2) Uani 1 1 d .
C38 C 0.1359(9) 0.6541(7) 0.2693(4) 0.050(2) Uani 1 1 d .
H38 H 0.1893 0.7184 0.2714 0.060 Uiso 1 1 calc R
C39 C 0.1602(10) 0.5832(8) 0.2243(5) 0.059(3) Uani 1 1 d .
H39 H 0.2295 0.6007 0.1965 0.071 Uiso 1 1 calc R
C40 C 0.0819(12) 0.4883(8) 0.2211(5) 0.064(3) Uani 1 1 d .
H40 H 0.0983 0.4411 0.1915 0.077 Uiso 1 1 calc R
C41 C -0.0177(12) 0.4646(7) 0.2607(5) 0.066(3) Uani 1 1 d .
H41 H -0.0725 0.4005 0.2575 0.079 Uiso 1 1 calc R
C42 C -0.0431(10) 0.5325(6) 0.3072(5) 0.051(2) Uani 1 1 d .
H42 H -0.1105 0.5133 0.3354 0.061 Uiso 1 1 calc R
C43 C -0.1068(8) 0.6554(5) 0.4214(4) 0.0334(19) Uani 1 1 d .
C44 C -0.0448(10) 0.6278(7) 0.4694(4) 0.053(3) Uani 1 1 d .
H44 H 0.0537 0.6490 0.4773 0.063 Uiso 1 1 calc R
C45 C -0.1290(11) 0.5690(7) 0.5053(5) 0.060(3) Uani 1 1 d .
H45 H -0.0865 0.5498 0.5373 0.072 Uiso 1 1 calc R
C46 C -0.2720(11) 0.5383(7) 0.4955(4) 0.056(3) Uani 1 1 d .
H46 H -0.3276 0.4994 0.5209 0.067 Uiso 1 1 calc R
C47 C -0.3366(12) 0.5651(8) 0.4470(6) 0.077(4) Uani 1 1 d .
H47 H -0.4351 0.5432 0.4389 0.092 Uiso 1 1 calc R
C48 C -0.2529(9) 0.6236(7) 0.4120(5) 0.057(3) Uani 1 1 d .
H48 H -0.2958 0.6431 0.3803 0.069 Uiso 1 1 calc R
C49 C -0.3899(10) 0.7779(7) 0.2798(4) 0.047(2) Uani 1 1 d .
C50 C -0.3473(9) 0.8817(6) 0.2731(4) 0.043(2) Uani 1 1 d .
C51 C -0.4382(10) 0.9304(7) 0.2512(4) 0.056(3) Uani 1 1 d .
H51 H -0.5314 0.8951 0.2386 0.068 Uiso 1 1 calc R
C52 C -0.2648(13) 1.0674(7) 0.2626(5) 0.062(3) Uani 1 1 d .
H52 H -0.2323 1.1330 0.2592 0.074 Uiso 1 1 calc R
C53 C -0.1654(10) 1.0229(6) 0.2839(4) 0.050(2) Uani 1 1 d .
H53 H -0.0704 1.0575 0.2933 0.060 Uiso 1 1 calc R
C54 C 0.1695(8) 1.0242(6) 0.3617(4) 0.037(2) Uani 1 1 d .
C55 C 0.2935(9) 1.0438(7) 0.3311(5) 0.054(3) Uani 1 1 d .
H55 H 0.3093 0.9989 0.2998 0.064 Uiso 1 1 calc R
C56 C 0.3940(10) 1.1321(7) 0.3481(5) 0.059(3) Uani 1 1 d .
H56 H 0.4766 1.1465 0.3267 0.071 Uiso 1 1 calc R
C57 C 0.3771(10) 1.1989(6) 0.3949(5) 0.052(3) Uani 1 1 d .
C58 C 0.2521(11) 1.1766(7) 0.4253(5) 0.059(3) Uani 1 1 d .
H58 H 0.2375 1.2208 0.4574 0.071 Uiso 1 1 calc R
C59 C 0.1486(10) 1.0900(6) 0.4090(4) 0.053(3) Uani 1 1 d .
H59 H 0.0651 1.0761 0.4299 0.064 Uiso 1 1 calc R
C60 C 0.4867(11) 1.2925(7) 0.4125(5) 0.073(3) Uani 1 1 d .
H60A H 0.5030 1.3047 0.4558 0.109 Uiso 1 1 calc R
H60B H 0.4539 1.3437 0.3993 0.109 Uiso 1 1 calc R
H60C H 0.5743 1.2898 0.3939 0.109 Uiso 1 1 calc R

loop_
_atom_site_aniso_label
_atom_site_aniso_U_11
_atom_site_aniso_U_22
_atom_site_aniso_U_33
_atom_site_aniso_U_23
_atom_site_aniso_U_13
_atom_site_aniso_U_12
Re1 0.0317(2) 0.03059(19) 0.0359(2) 0.00792(16) 0.00549(16) 0.00799(15)
Re2 0.02987(19) 0.02833(19) 0.0403(2) 0.00733(16) 0.00368(16) 0.00695(15)
N2 0.039(4) 0.031(4) 0.030(4) 0.004(3) 0.002(3) 0.016(3)
N1 0.039(4) 0.028(3) 0.041(4) 0.010(3) 0.007(3) 0.013(3)
N3 0.065(5) 0.041(4) 0.042(5) 0.003(4) 0.005(4) 0.017(4)
N4 0.051(5) 0.032(4) 0.047(5) 0.018(4) 0.010(4) 0.012(4)
N5 0.039(4) 0.035(4) 0.048(5) 0.004(3) 0.006(4) 0.018(4)
N6 0.067(6) 0.067(6) 0.069(6) 0.019(5) -0.005(5) 0.033(5)
O1 0.044(4) 0.035(3) 0.048(4) 0.000(3) 0.011(3) 0.000(3)
O2 0.051(4) 0.054(4) 0.061(5) 0.012(4) 0.023(4) -0.003(3)
O3 0.035(3) 0.034(3) 0.054(4) 0.012(3) -0.004(3) 0.001(3)
O4 0.044(4) 0.077(5) 0.102(6) 0.043(5) -0.025(4) -0.009(4)
Cl1 0.0580(15) 0.0542(14) 0.0464(14) 0.0146(12) -0.0010(12) 0.0243(12)
Cl2 0.0502(14) 0.0844(17) 0.0440(14) 0.0088(13) 0.0028(12) 0.0370(14)
Cl3 0.0484(14) 0.0571(14) 0.0514(15) 0.0078(12) 0.0155(12) 0.0227(12)
Cl4 0.0732(17) 0.0576(14) 0.0423(14) 0.0091(12) 0.0113(13) 0.0185(14)
P1 0.0333(12) 0.0333(12) 0.0372(13) 0.0055(10) 0.0047(10) 0.0080(10)
P2 0.0270(11) 0.0306(11) 0.0424(14) 0.0064(10) 0.0051(10) 0.0086(10)
C1 0.033(5) 0.035(5) 0.048(6) 0.005(4) 0.001(5) 0.013(4)
C2 0.045(6) 0.037(5) 0.052(6) 0.008(5) 0.009(5) 0.002(5)
C3 0.052(6) 0.044(6) 0.054(7) 0.000(5) -0.001(5) -0.002(5)
C4 0.040(6) 0.047(6) 0.071(8) 0.001(6) 0.008(6) -0.003(5)
C5 0.052(6) 0.048(6) 0.059(7) 0.017(5) 0.005(6) 0.003(5)
C6 0.042(5) 0.040(5) 0.049(6) 0.013(5) 0.004(5) 0.004(4)
C7 0.047(5) 0.036(5) 0.042(5) 0.004(4) 0.006(5) 0.011(4)
C8 0.058(6) 0.054(6) 0.044(6) 0.009(5) 0.009(5) 0.015(5)
C9 0.081(8) 0.065(7) 0.052(7) 0.011(6) 0.032(6) 0.018(6)
C10 0.102(10) 0.064(7) 0.055(7) 0.007(6) -0.003(7) 0.032(7)
C11 0.084(8) 0.060(6) 0.050(7) 0.001(5) -0.010(6) 0.030(6)
C12 0.049(6) 0.057(6) 0.035(5) -0.002(5) 0.001(5) 0.020(5)
C13 0.032(5) 0.046(5) 0.048(6) 0.010(5) 0.013(4) 0.011(4)
C14 0.038(5) 0.051(6) 0.073(7) 0.007(5) 0.011(5) 0.015(5)
C15 0.027(5) 0.066(7) 0.082(8) -0.010(6) 0.003(5) 0.008(5)
C16 0.054(7) 0.076(8) 0.056(7) -0.003(6) 0.003(6) 0.036(6)
C17 0.071(7) 0.048(6) 0.064(7) 0.009(5) 0.002(6) 0.033(6)
C18 0.059(6) 0.043(5) 0.046(6) 0.009(5) 0.016(5) 0.029(5)
C19 0.034(5) 0.038(5) 0.036(5) 0.010(4) 0.006(4) 0.009(4)
C20 0.036(5) 0.046(5) 0.026(5) 0.008(4) 0.000(4) 0.012(4)
C21 0.045(6) 0.053(6) 0.044(6) 0.006(5) 0.010(5) 0.009(5)
C22 0.065(7) 0.034(5) 0.044(6) 0.003(5) -0.002(5) 0.012(5)
C23 0.048(6) 0.031(5) 0.046(6) 0.006(4) 0.005(5) 0.009(4)
C24 0.038(5) 0.027(4) 0.042(5) 0.013(4) 0.006(4) 0.008(4)
C25 0.055(6) 0.048(6) 0.037(6) 0.003(5) -0.011(5) 0.001(5)
C26 0.038(5) 0.053(6) 0.047(6) 0.005(5) -0.008(5) -0.007(5)
C27 0.032(5) 0.034(5) 0.062(7) 0.017(5) 0.009(5) 0.000(4)
C28 0.069(7) 0.042(5) 0.042(6) 0.016(5) 0.002(5) 0.011(5)
C29 0.037(5) 0.036(5) 0.039(6) 0.008(4) -0.006(4) -0.007(4)
C30 0.056(7) 0.062(7) 0.075(8) 0.030(6) 0.006(6) -0.005(6)
C31 0.026(4) 0.033(5) 0.047(6) 0.014(4) 0.002(4) 0.003(4)
C32 0.039(5) 0.037(5) 0.054(6) -0.003(5) -0.006(5) 0.014(4)
C33 0.064(7) 0.041(5) 0.059(7) -0.013(5) -0.020(6) 0.010(5)
C34 0.053(7) 0.054(7) 0.099(10) 0.018(7) -0.016(6) 0.005(6)
C35 0.030(6) 0.078(8) 0.113(11) -0.011(7) -0.007(6) 0.020(6)
C36 0.033(5) 0.062(6) 0.070(7) -0.005(5) 0.000(5) 0.015(5)
C37 0.032(5) 0.049(5) 0.046(6) 0.004(4) 0.004(4) 0.022(4)
C38 0.042(5) 0.053(6) 0.054(6) 0.001(5) 0.018(5) 0.014(5)
C39 0.042(6) 0.094(9) 0.048(6) -0.002(6) 0.005(5) 0.035(6)
C40 0.059(7) 0.064(7) 0.070(8) -0.021(6) -0.008(6) 0.035(6)
C41 0.069(7) 0.036(5) 0.085(9) -0.019(6) -0.026(7) 0.017(5)
C42 0.049(6) 0.030(5) 0.070(7) 0.008(5) 0.000(5) 0.005(5)
C43 0.034(5) 0.026(4) 0.039(5) 0.001(4) 0.004(4) 0.008(4)
C44 0.043(5) 0.062(6) 0.054(6) 0.024(5) 0.004(5) 0.008(5)
C45 0.068(7) 0.066(7) 0.053(7) 0.019(6) -0.001(6) 0.025(6)
C46 0.056(7) 0.068(7) 0.047(6) 0.022(6) 0.019(6) 0.014(6)
C47 0.053(7) 0.072(8) 0.101(10) 0.031(7) 0.014(7) -0.001(6)
C48 0.036(5) 0.074(7) 0.065(7) 0.041(6) 0.008(5) 0.003(5)
C49 0.032(5) 0.057(6) 0.052(6) 0.023(5) 0.000(5) 0.005(5)
C50 0.036(5) 0.050(6) 0.045(6) 0.015(5) -0.003(5) 0.009(5)
C51 0.047(6) 0.065(7) 0.061(7) 0.014(6) 0.002(5) 0.020(5)
C52 0.091(9) 0.046(6) 0.056(7) 0.008(5) 0.002(7) 0.032(7)
C53 0.045(5) 0.035(5) 0.067(7) 0.014(5) 0.001(5) 0.002(4)
C54 0.032(5) 0.031(5) 0.043(5) 0.001(4) -0.003(4) 0.002(4)
C55 0.039(5) 0.050(6) 0.065(7) -0.004(5) 0.005(5) 0.006(5)
C56 0.040(6) 0.055(6) 0.069(8) 0.001(6) 0.013(5) -0.007(5)
C57 0.055(6) 0.035(5) 0.058(7) 0.003(5) 0.006(5) 0.000(5)
C58 0.075(7) 0.040(6) 0.059(7) -0.003(5) 0.011(6) 0.015(6)
C59 0.054(6) 0.040(5) 0.061(7) 0.001(5) 0.016(5) 0.011(5)
C60 0.069(7) 0.040(6) 0.089(9) -0.004(6) -0.007(7) -0.013(5)

loop_
_atom_type_symbol
_atom_type_description
_atom_type_scat_dispersion_real
_atom_type_scat_dispersion_imag
_atom_type_scat_source
C C 0.0033 0.0016 'International Tables Vol C Tables 4.2.6.8 and 6.1.1.4'
H H 0.0000 0.0000 'International Tables Vol C Tables 4.2.6.8 and 6.1.1.4'
Cl Cl 0.1484 0.1585 'International Tables Vol C Tables 4.2.6.8 and 6.1.1.4'
N N 0.0061 0.0033 'International Tables Vol C Tables 4.2.6.8 and 6.1.1.4'
O O 0.0106 0.0060 'International Tables Vol C Tables 4.2.6.8 and 6.1.1.4'
P P 0.1023 0.0942 'International Tables Vol C Tables 4.2.6.8 and 6.1.1.4'
Re Re -1.0185 7.2310 'International Tables Vol C Tables 4.2.6.8 and 6.1.1.4'

loop_
_geom_angle_atom_site_label_1
_geom_angle_atom_site_label_2
_geom_angle_atom_site_label_3
_geom_angle
N1 Re1 O1 174.6(3)
N1 Re1 N2 103.4(3)
O1 Re1 N2 75.7(2)
N1 Re1 Cl1 98.9(2)
O1 Re1 Cl1 86.36(18)
N2 Re1 Cl1 84.60(18)
N1 Re1 Cl2 92.2(2)
O1 Re1 Cl2 82.48(18)
N2 Re1 Cl2 85.78(18)
Cl1 Re1 Cl2 166.77(7)
N1 Re1 P1 91.8(2)
O1 Re1 P1 89.37(16)
N2 Re1 P1 164.67(17)
Cl1 Re1 P1 90.93(8)
Cl2 Re1 P1 96.01(8)
N5 Re2 O3 170.9(2)
N5 Re2 N4 96.1(3)
O3 Re2 N4 75.7(2)
N5 Re2 Cl4 100.6(2)
O3 Re2 Cl4 82.89(17)
N4 Re2 Cl4 85.25(19)
N5 Re2 Cl3 92.9(2)
O3 Re2 Cl3 82.96(17)
N4 Re2 Cl3 88.10(18)
Cl4 Re2 Cl3 165.48(9)
N5 Re2 P2 95.2(2)
O3 Re2 P2 92.92(15)
N4 Re2 P2 168.6(2)
Cl4 Re2 P2 93.91(8)
Cl3 Re2 P2 90.06(7)
C23 N2 C20 116.7(7)
C23 N2 Re1 128.6(5)
C20 N2 Re1 114.5(5)
C24 N1 Re1 173.6(6)
C22 N3 C21 113.0(8)
C50 N4 C53 118.4(7)
C50 N4 Re2 115.4(5)
C53 N4 Re2 126.2(7)
C54 N5 Re2 168.7(5)
C52 N6 C51 115.0(8)
C19 O1 Re1 121.2(5)
C49 O3 Re2 119.3(5)
C1 P1 C13 106.3(4)
C1 P1 C7 105.9(4)
C13 P1 C7 104.9(4)
C1 P1 Re1 111.6(3)
C13 P1 Re1 112.9(3)
C7 P1 Re1 114.6(3)
C31 P2 C43 102.9(4)
C31 P2 C37 107.7(4)
C43 P2 C37 103.3(4)
C31 P2 Re2 110.7(2)
C43 P2 Re2 116.4(2)
C37 P2 Re2 114.8(3)
C2 C1 C6 118.8(8)
C2 C1 P1 123.5(6)
C6 C1 P1 117.7(7)
C1 C2 C3 124.2(9)
C1 C2 H2 117.9
C3 C2 H2 117.9
C2 C3 C4 115.8(10)
C2 C3 H3 122.1
C4 C3 H3 122.1
C5 C4 C3 121.9(9)
C5 C4 H4 119.0
C3 C4 H4 119.0
C4 C5 C6 120.1(9)
C4 C5 H5 120.0
C6 C5 H5 120.0
C1 C6 C5 119.1(9)
C1 C6 H6 120.4
C5 C6 H6 120.4
C12 C7 C8 119.5(8)
C12 C7 P1 120.2(6)
C8 C7 P1 120.2(7)
C7 C8 C9 118.8(9)
C7 C8 H8 120.6
C9 C8 H8 120.6
C10 C9 C8 122.3(9)
C10 C9 H9 118.8
C8 C9 H9 118.8
C9 C10 C11 118.1(10)
C9 C10 H10 121.0
C11 C10 H10 121.0
C10 C11 C12 120.5(10)
C10 C11 H11 119.8
C12 C11 H11 119.8
C7 C12 C11 120.8(8)
C7 C12 H12 119.6
C11 C12 H12 119.6
C14 C13 C18 120.1(8)
C14 C13 P1 118.5(6)
C18 C13 P1 121.4(7)
C13 C14 C15 119.8(8)
C13 C14 H14 120.1
C15 C14 H14 120.1
C16 C15 C14 120.4(9)
C16 C15 H15 119.8
C14 C15 H15 119.8
C17 C16 C15 119.2(9)
C17 C16 H16 120.4
C15 C16 H16 120.4
C16 C17 C18 122.5(9)
C16 C17 H17 118.7
C18 C17 H17 118.7
C13 C18 C17 117.9(9)
C13 C18 H18 121.1
C17 C18 H18 121.1
O2 C19 O1 125.6(8)
O2 C19 C20 122.4(7)
O1 C19 C20 112.0(6)
N2 C20 C21 119.2(8)
N2 C20 C19 116.3(7)
C21 C20 C19 124.6(7)
N3 C21 C20 125.0(8)
N3 C21 H21 117.5
C20 C21 H21 117.5
N3 C22 C23 124.9(9)
N3 C22 H22 117.5
C23 C22 H22 117.5
N2 C23 C22 121.0(8)
N2 C23 H23 119.5
C22 C23 H23 119.5
C29 C24 N1 120.3(8)
C29 C24 C25 119.8(7)
N1 C24 C25 119.9(8)
C24 C25 C26 119.3(9)
C24 C25 H25 120.4
C26 C25 H25 120.4
C27 C26 C25 120.7(9)
C27 C26 H26 119.7
C25 C26 H26 119.7
C26 C27 C28 118.7(7)
C26 C27 C30 121.1(9)
C28 C27 C30 120.2(9)
C29 C28 C27 120.0(9)
C29 C28 H28 120.0
C27 C28 H28 120.0
C28 C29 C24 121.5(9)
C28 C29 H29 119.2
C24 C29 H29 119.2
C27 C30 H30A 109.5
C27 C30 H30B 109.5
H30A C30 H30B 109.5
C27 C30 H30C 109.5
H30A C30 H30C 109.5
H30B C30 H30C 109.5
C32 C31 C36 117.4(8)
C32 C31 P2 120.6(6)
C36 C31 P2 122.0(7)
C33 C32 C31 122.4(8)
C33 C32 H32 118.8
C31 C32 H32 118.8
C32 C33 C34 120.9(10)
C32 C33 H33 119.5
C34 C33 H33 119.5
C35 C34 C33 118.9(11)
C35 C34 H34 120.6
C33 C34 H34 120.6
C34 C35 C36 120.3(9)
C34 C35 H35 119.8
C36 C35 H35 119.8
C31 C36 C35 120.0(9)
C31 C36 H36 120.0
C35 C36 H36 120.0
C38 C37 C42 118.9(8)
C38 C37 P2 118.9(7)
C42 C37 P2 122.2(6)
C37 C38 C39 120.2(9)
C37 C38 H38 119.9
C39 C38 H38 119.9
C40 C39 C38 120.1(9)
C40 C39 H39 119.9
C38 C39 H39 119.9
C41 C40 C39 119.3(9)
C41 C40 H40 120.4
C39 C40 H40 120.4
C40 C41 C42 122.4(10)
C40 C41 H41 118.8
C42 C41 H41 118.8
C37 C42 C41 118.9(9)
C37 C42 H42 120.5
C41 C42 H42 120.5
C48 C43 C44 118.2(7)
C48 C43 P2 120.6(7)
C44 C43 P2 121.1(6)
C45 C44 C43 119.7(9)
C45 C44 H44 120.2
C43 C44 H44 120.2
C46 C45 C44 121.4(9)
C46 C45 H45 119.3
C44 C45 H45 119.3
C45 C46 C47 119.8(9)
C45 C46 H46 120.1
C47 C46 H46 120.1
C48 C47 C46 118.4(10)
C48 C47 H47 120.8
C46 C47 H47 120.8
C47 C48 C43 122.5(9)
C47 C48 H48 118.7
C43 C48 H48 118.7
O4 C49 O3 125.1(8)
O4 C49 C50 121.2(8)
O3 C49 C50 113.7(8)
N4 C50 C51 120.2(8)
N4 C50 C49 115.3(7)
C51 C50 C49 124.5(9)
N6 C51 C50 123.5(10)
N6 C51 H51 118.2
C50 C51 H51 118.2
N6 C52 C53 124.9(9)
N6 C52 H52 117.6
C53 C52 H52 117.6
N4 C53 C52 117.8(9)
N4 C53 H53 121.1
C52 C53 H53 121.1
C59 C54 C55 120.5(8)
C59 C54 N5 119.6(7)
C55 C54 N5 119.9(8)
C54 C55 C56 118.2(9)
C54 C55 H55 120.9
C56 C55 H55 120.9
C57 C56 C55 122.8(8)
C57 C56 H56 118.6
C55 C56 H56 118.6
C56 C57 C58 117.6(9)
C56 C57 C60 121.8(9)
C58 C57 C60 120.6(9)
C59 C58 C57 121.2(9)
C59 C58 H58 119.4
C57 C58 H58 119.4
C54 C59 C58 119.7(8)
C54 C59 H59 120.1
C58 C59 H59 120.1
C57 C60 H60A 109.5
C57 C60 H60B 109.5
H60A C60 H60B 109.5
C57 C60 H60C 109.5
H60A C60 H60C 109.5
H60B C60 H60C 109.5

loop_
_geom_bond_atom_site_label_1
_geom_bond_atom_site_label_2
_geom_bond_distance
Re1 N1 1.718(6)
Re1 O1 2.063(5)
Re1 N2 2.129(6)
Re1 Cl1 2.378(2)
Re1 Cl2 2.404(2)
Re1 P1 2.445(2)
Re2 N5 1.706(7)
Re2 O3 2.063(6)
Re2 N4 2.137(6)
Re2 Cl4 2.373(2)
Re2 Cl3 2.401(2)
Re2 P2 2.4507(19)
N2 C23 1.338(10)
N2 C20 1.347(9)
N1 C24 1.374(9)
N3 C22 1.316(10)
N3 C21 1.337(11)
N4 C50 1.328(11)
N4 C53 1.343(10)
N5 C54 1.404(10)
N6 C52 1.309(13)
N6 C51 1.313(12)
O1 C19 1.299(9)
O2 C19 1.202(8)
O3 C49 1.311(10)
O4 C49 1.206(11)
P1 C1 1.820(8)
P1 C13 1.832(8)
P1 C7 1.833(9)
P2 C31 1.815(9)
P2 C43 1.830(7)
P2 C37 1.832(8)
C1 C2 1.368(12)
C1 C6 1.386(11)
C2 C3 1.372(12)
C2 H2 0.9300
C3 C4 1.399(13)
C3 H3 0.9300
C4 C5 1.370(14)
C4 H4 0.9300
C5 C6 1.393(12)
C5 H5 0.9300
C6 H6 0.9300
C7 C12 1.365(12)
C7 C8 1.378(11)
C8 C9 1.406(13)
C8 H8 0.9300
C9 C10 1.357(14)
C9 H9 0.9300
C10 C11 1.382(14)
C10 H10 0.9300
C11 C12 1.394(12)
C11 H11 0.9300
C12 H12 0.9300
C13 C14 1.373(12)
C13 C18 1.384(11)
C14 C15 1.397(12)
C14 H14 0.9300
C15 C16 1.366(13)
C15 H15 0.9300
C16 C17 1.343(14)
C16 H16 0.9300
C17 C18 1.401(12)
C17 H17 0.9300
C18 H18 0.9300
C19 C20 1.488(12)
C20 C21 1.367(11)
C21 H21 0.9300
C22 C23 1.347(11)
C22 H22 0.9300
C23 H23 0.9300
C24 C29 1.368(11)
C24 C25 1.393(12)
C25 C26 1.397(11)
C25 H25 0.9300
C26 C27 1.385(13)
C26 H26 0.9300
C27 C28 1.409(13)
C27 C30 1.529(11)
C28 C29 1.364(10)
C28 H28 0.9300
C29 H29 0.9300
C30 H30A 0.9600
C30 H30B 0.9600
C30 H30C 0.9600
C31 C32 1.388(12)
C31 C36 1.395(11)
C32 C33 1.343(13)
C32 H32 0.9300
C33 C34 1.386(13)
C33 H33 0.9300
C34 C35 1.369(15)
C34 H34 0.9300
C35 C36 1.409(14)
C35 H35 0.9300
C36 H36 0.9300
C37 C38 1.374(10)
C37 C42 1.383(11)
C38 C39 1.403(12)
C38 H38 0.9300
C39 C40 1.371(13)
C39 H39 0.9300
C40 C41 1.329(13)
C40 H40 0.9300
C41 C42 1.399(13)
C41 H41 0.9300
C42 H42 0.9300
C43 C48 1.374(12)
C43 C44 1.379(12)
C44 C45 1.368(11)
C44 H44 0.9300
C45 C46 1.345(13)
C45 H45 0.9300
C46 C47 1.396(15)
C46 H46 0.9300
C47 C48 1.347(12)
C47 H47 0.9300
C48 H48 0.9300
C49 C50 1.478(12)
C50 C51 1.390(12)
C51 H51 0.9300
C52 C53 1.407(13)
C52 H52 0.9300
C53 H53 0.9300
C54 C59 1.374(11)
C54 C55 1.376(11)
C55 C56 1.383(13)
C55 H55 0.9300
C56 C57 1.365(13)
C56 H56 0.9300
C57 C58 1.383(12)
C57 C60 1.480(13)
C58 C59 1.378(13)
C58 H58 0.9300
C59 H59 0.9300
C60 H60A 0.9600
C60 H60B 0.9600
C60 H60C 0.9600

loop_
_geom_hbond_atom_site_label_D
_geom_hbond_atom_site_label_H
_geom_hbond_atom_site_label_A
_geom_hbond_distance_DH
_geom_hbond_distance_HA
_geom_hbond_distance_DA
_geom_hbond_angle_DHA
_geom_hbond_site_symmetry_A
C12 H12 Cl2 0.93 2.64 3.336(9) 132.0 .
C22 H22 O4 0.93 2.44 3.053(10) 123.2 1_655
C48 H48 O3 0.93 2.38 3.224(10) 151.2 .
C53 H53 O2 0.93 2.53 3.318(10) 142.2 1_565
